data_4335221
loop_
_publ_author_name
'Henrik Fahlquist'
'Dag Nor\'eus'

_publ_section_title
;
 Cs10H[Ga3H8]3: A Hydrogenous Zintl phase Containing Propane-Like
 Polyanions [Ga3H8]3- and Interstitial Hydrogen
;
_journal_name_full 'Inorganic Chemistry'
_journal_page_first 7125
_journal_page_last 7129
_journal_paper_doi 10.1021/ic400714e
_journal_volume 52
_journal_year 2013
_chemical_formula_moiety '(D3Rb6) 5+, Rb +, (D12Ga5) 5-'
_chemical_formula_structural '(D3Rb6) 5+, (Rb +)2, (D12Ga5) 5-'
_chemical_formula_sum 'Cs8 D15 Ga5'
_chemical_formula_weight 1442.03
_chemical_name_systematic ' ?'
_space_group_IT_number 203
_symmetry_cell_setting cubic
_symmetry_space_group_name_Hall '-F 2uv 2vw 3'
_symmetry_space_group_name_H-M 'F d -3 :2'
_cell_angle_alpha 90.00000
_cell_angle_beta 90.00000
_cell_angle_gamma 90.00000
_cell_formula_units_Z 8
_cell_length_a 17.3161(4)
_cell_length_b 17.3161(4)
_cell_length_c 17.3161(4)
_cell_measurement_temperature 298
_cell_volume 5192.2(2)
_computing_structure_refinement FULLPROF
_diffrn_ambient_temperature 298
_diffrn_measurement_device_type 'neutron diffractometer'
_diffrn_radiation_probe neutron
_diffrn_radiation_type 'Constant Wavelength Neutron Diffraction'
_diffrn_radiation_wavelength 1.55560
_diffrn_source 'nuclear reactor'
_exptl_crystal_density_diffrn 3.690
_pd_char_colour grey
_pd_meas_2theta_range_inc 0.050024
_pd_meas_2theta_range_max 129.95000
_pd_meas_2theta_range_min 10.30000
_pd_meas_number_of_points 0
_pd_prep_pressure 101
_pd_prep_temperature 298
_pd_proc_2theta_range_inc 0.050024
_pd_proc_2theta_range_max 129.9990
_pd_proc_2theta_range_min 10.3490
_pd_proc_ls_prof_R_factor 2.7856
_pd_proc_ls_prof_wR_expected 2.7188
_pd_proc_ls_prof_wR_factor 3.5831
_pd_proc_number_of_points 2394
_pd_proc_wavelength 1.555600
_refine_ls_number_parameters 72
_refine_ls_number_reflns 396
_refine_ls_number_restraints 0
_refine_ls_R_I_factor 7.7750
_cod_data_source_file ic400714e_si_002_2.cif
_cod_data_source_block Rb8Ga5D15
_cod_original_sg_symbol_H-M 'F d -3'
_cod_database_code 4335221
_cod_database_fobs_code 4335221
_pd_proc_ls_prof_cr_factor 14.4165
_pd_proc_ls_prof_cwr_factor 13.9926
_pd_proc_ls_prof_cwr_expected 10.6173
_pd_proc_ls_prof_chi2 1.7369
_pd_proc_ls_prof_echi2 1.7369

loop_
_symmetry_equiv_pos_as_xyz
x,y,z
x,-y+1/4,-z+1/4
-x+1/4,y,-z+1/4
-x+1/4,-y+1/4,z
y,z,x
-y+1/4,-z+1/4,x
y,-z+1/4,-x+1/4
-y+1/4,z,-x+1/4
z,x,y
-z+1/4,x,-y+1/4
-z+1/4,-x+1/4,y
z,-x+1/4,-y+1/4
-x,-y,-z
-x,y+3/4,z+3/4
x+3/4,-y,z+3/4
x+3/4,y+3/4,-z
-y,-z,-x
y+3/4,z+3/4,-x
-y,z+3/4,x+3/4
y+3/4,-z,x+3/4
-z,-x,-y
z+3/4,-x,y+3/4
z+3/4,x+3/4,-y
-z,x+3/4,y+3/4
x+1/2,y+1/2,z
x+1/2,-y+3/4,-z+1/4
-x+3/4,y+1/2,-z+1/4
-x+3/4,-y+3/4,z
y+1/2,z+1/2,x
-y+3/4,-z+3/4,x
y+1/2,-z+3/4,-x+1/4
-y+3/4,z+1/2,-x+1/4
z+1/2,x+1/2,y
-z+3/4,x+1/2,-y+1/4
-z+3/4,-x+3/4,y
z+1/2,-x+3/4,-y+1/4
-x+1/2,-y+1/2,-z
-x+1/2,y+1/4,z+3/4
x+1/4,-y+1/2,z+3/4
x+1/4,y+1/4,-z
-y+1/2,-z+1/2,-x
y+1/4,z+1/4,-x
-y+1/2,z+1/4,x+3/4
y+1/4,-z+1/2,x+3/4
-z+1/2,-x+1/2,-y
z+1/4,-x+1/2,y+3/4
z+1/4,x+1/4,-y
-z+1/2,x+1/4,y+3/4
x+1/2,y,z+1/2
x+1/2,-y+1/4,-z+3/4
-x+3/4,y,-z+3/4
-x+3/4,-y+1/4,z+1/2
y+1/2,z,x+1/2
-y+3/4,-z+1/4,x+1/2
y+1/2,-z+1/4,-x+3/4
-y+3/4,z,-x+3/4
z+1/2,x,y+1/2
-z+3/4,x,-y+3/4
-z+3/4,-x+1/4,y+1/2
z+1/2,-x+1/4,-y+3/4
-x+1/2,-y,-z+1/2
-x+1/2,y+3/4,z+1/4
x+1/4,-y,z+1/4
x+1/4,y+3/4,-z+1/2
-y+1/2,-z,-x+1/2
y+1/4,z+3/4,-x+1/2
-y+1/2,z+3/4,x+1/4
y+1/4,-z,x+1/4
-z+1/2,-x,-y+1/2
z+1/4,-x,y+1/4
z+1/4,x+3/4,-y+1/2
-z+1/2,x+3/4,y+1/4
x,y+1/2,z+1/2
x,-y+3/4,-z+3/4
-x+1/4,y+1/2,-z+3/4
-x+1/4,-y+3/4,z+1/2
y,z+1/2,x+1/2
-y+1/4,-z+3/4,x+1/2
y,-z+3/4,-x+3/4
-y+1/4,z+1/2,-x+3/4
z,x+1/2,y+1/2
-z+1/4,x+1/2,-y+3/4
-z+1/4,-x+3/4,y+1/2
z,-x+3/4,-y+3/4
-x,-y+1/2,-z+1/2
-x,y+1/4,z+1/4
x+3/4,-y+1/2,z+1/4
x+3/4,y+1/4,-z+1/2
-y,-z+1/2,-x+1/2
y+3/4,z+1/4,-x+1/2
-y,z+1/4,x+1/4
y+3/4,-z+1/2,x+1/4
-z,-x+1/2,-y+1/2
z+3/4,-x+1/2,y+1/4
z+3/4,x+1/4,-y+1/2
-z,x+1/4,y+1/4

loop_
_atom_site_label
_atom_site_fract_x
_atom_site_fract_y
_atom_site_fract_z
_atom_site_U_iso_or_equiv
_atom_site_occupancy
_atom_site_adp_type
_atom_site_type_symbol
Cs 0.00000 0.00000 0.00000 0.02285 1.00000 Uiso Cs
Cs2 0.79875 0.12500 0.12500 0.02759 1.00000 Uiso Cs
Ga1 0.21209 0.21209 0.21209 0.02257 1.00000 Uiso Ga
Ga2 0.12500 0.12500 0.12500 0.01082 1.00000 Uiso Ga
D1 0.44963 0.18765 0.54488 0.09512 1.00000 Uiso D
D2 0.50000 0.50000 0.50000 0.04205 1.00000 Uiso D
D3 0.62500 0.62500 0.62500 0.07778 1.00000 Uiso D

loop_
_geom_angle_atom_site_label_1
_geom_angle_atom_site_label_2
_geom_angle_atom_site_label_3
_geom_angle
_geom_angle_site_symmetry_1
_geom_angle_site_symmetry_3
Ga1 Cs Ga1 68.528(2) . 2_555
Ga1 Cs Ga1 68.528(2) . 3_555
Ga1 Cs Ga1 180.000(5) . 4_555
Ga1 Cs Ga1 111.472(3) . 5_555
Ga1 Cs Ga1 111.472(3) . 6_555
Ga1 Cs Ga2 40.5494(15) . 7_555
Ga1 Cs Ga2 139.451(4) . 8_555
Ga1 Cs D1 70.275(2) . 9_555
Ga1 Cs D1 24.1559(17) . 10_655
Ga1 Cs D1 109.725(3) . 11_665
Ga1 Cs D1 155.844(5) . 12_465
Ga1 Cs D1 92.454(3) . 13_555
Ga1 Cs D1 90.646(3) . 14_556
Ga1 Cs D1 87.546(2) . 15_656
Ga1 Cs D1 89.354(2) . 16_654
Ga1 Cs D1 24.8293(17) . 17_555
Ga1 Cs D1 66.6555(20) . 18_565
Ga1 Cs D1 155.171(5) . 19_566
Ga1 Cs D1 113.344(3) . 20_546
Ga1 Cs Ga1 68.528(2) 2_555 3_555
Ga1 Cs Ga1 111.472(3) 2_555 4_555
Ga1 Cs Ga1 180.000(5) 2_555 5_555
Ga1 Cs Ga1 111.472(3) 2_555 6_555
Ga1 Cs Ga2 40.5494(15) 2_555 7_555
Ga1 Cs Ga2 139.451(4) 2_555 8_555
Ga1 Cs D1 92.454(3) 2_555 9_555
Ga1 Cs D1 90.646(3) 2_555 10_655
Ga1 Cs D1 87.546(2) 2_555 11_665
Ga1 Cs D1 89.354(2) 2_555 12_465
Ga1 Cs D1 24.8293(17) 2_555 13_555
Ga1 Cs D1 66.6555(20) 2_555 14_556
Ga1 Cs D1 155.171(5) 2_555 15_656
Ga1 Cs D1 113.344(3) 2_555 16_654
Ga1 Cs D1 70.275(2) 2_555 17_555
Ga1 Cs D1 24.1559(17) 2_555 18_565
Ga1 Cs D1 109.725(3) 2_555 19_566
Ga1 Cs D1 155.844(5) 2_555 20_546
Ga1 Cs Ga1 111.472(3) 3_555 4_555
Ga1 Cs Ga1 111.472(3) 3_555 5_555
Ga1 Cs Ga1 180.000(5) 3_555 6_555
Ga1 Cs Ga2 40.5494(15) 3_555 7_555
Ga1 Cs Ga2 139.451(4) 3_555 8_555
Ga1 Cs D1 24.8293(17) 3_555 9_555
Ga1 Cs D1 66.6555(20) 3_555 10_655
Ga1 Cs D1 155.171(5) 3_555 11_665
Ga1 Cs D1 113.344(3) 3_555 12_465
Ga1 Cs D1 70.275(2) 3_555 13_555
Ga1 Cs D1 24.1559(17) 3_555 14_556
Ga1 Cs D1 109.725(3) 3_555 15_656
Ga1 Cs D1 155.844(5) 3_555 16_654
Ga1 Cs D1 92.454(3) 3_555 17_555
Ga1 Cs D1 90.646(3) 3_555 18_565
Ga1 Cs D1 87.546(2) 3_555 19_566
Ga1 Cs D1 89.354(2) 3_555 20_546
Ga1 Cs Ga1 68.528(2) 4_555 5_555
Ga1 Cs Ga1 68.528(2) 4_555 6_555
Ga1 Cs Ga2 139.451(4) 4_555 7_555
Ga1 Cs Ga2 40.5494(15) 4_555 8_555
Ga1 Cs D1 109.725(3) 4_555 9_555
Ga1 Cs D1 155.844(5) 4_555 10_655
Ga1 Cs D1 70.275(2) 4_555 11_665
Ga1 Cs D1 24.1558(17) 4_555 12_465
Ga1 Cs D1 87.546(2) 4_555 13_555
Ga1 Cs D1 89.354(2) 4_555 14_556
Ga1 Cs D1 92.454(3) 4_555 15_656
Ga1 Cs D1 90.646(3) 4_555 16_654
Ga1 Cs D1 155.171(5) 4_555 17_555
Ga1 Cs D1 113.344(3) 4_555 18_565
Ga1 Cs D1 24.8293(17) 4_555 19_566
Ga1 Cs D1 66.6555(20) 4_555 20_546
Ga1 Cs Ga1 68.528(2) 5_555 6_555
Ga1 Cs Ga2 139.451(4) 5_555 7_555
Ga1 Cs Ga2 40.5494(15) 5_555 8_555
Ga1 Cs D1 87.546(2) 5_555 9_555
Ga1 Cs D1 89.354(2) 5_555 10_655
Ga1 Cs D1 92.454(3) 5_555 11_665
Ga1 Cs D1 90.646(3) 5_555 12_465
Ga1 Cs D1 155.171(5) 5_555 13_555
Ga1 Cs D1 113.344(3) 5_555 14_556
Ga1 Cs D1 24.8293(17) 5_555 15_656
Ga1 Cs D1 66.6555(20) 5_555 16_654
Ga1 Cs D1 109.725(3) 5_555 17_555
Ga1 Cs D1 155.844(5) 5_555 18_565
Ga1 Cs D1 70.275(2) 5_555 19_566
Ga1 Cs D1 24.1558(17) 5_555 20_546
Ga1 Cs Ga2 139.451(4) 6_555 7_555
Ga1 Cs Ga2 40.5494(15) 6_555 8_555
Ga1 Cs D1 155.171(5) 6_555 9_555
Ga1 Cs D1 113.344(3) 6_555 10_655
Ga1 Cs D1 24.8293(17) 6_555 11_665
Ga1 Cs D1 66.6555(20) 6_555 12_465
Ga1 Cs D1 109.725(3) 6_555 13_555
Ga1 Cs D1 155.844(5) 6_555 14_556
Ga1 Cs D1 70.275(2) 6_555 15_656
Ga1 Cs D1 24.1558(17) 6_555 16_654
Ga1 Cs D1 87.546(2) 6_555 17_555
Ga1 Cs D1 89.354(2) 6_555 18_565
Ga1 Cs D1 92.454(3) 6_555 19_566
Ga1 Cs D1 90.646(3) 6_555 20_546
Ga2 Cs Ga2 180.000(3) 7_555 8_555
Ga2 Cs D1 58.1694(17) 7_555 9_555
Ga2 Cs D1 55.3084(16) 7_555 10_655
Ga2 Cs D1 121.831(3) 7_555 11_665
Ga2 Cs D1 124.692(3) 7_555 12_465
Ga2 Cs D1 58.1694(17) 7_555 13_555
Ga2 Cs D1 55.3084(16) 7_555 14_556
Ga2 Cs D1 121.831(3) 7_555 15_656
Ga2 Cs D1 124.692(3) 7_555 16_654
Ga2 Cs D1 58.1694(17) 7_555 17_555
Ga2 Cs D1 55.3084(16) 7_555 18_565
Ga2 Cs D1 121.831(3) 7_555 19_566
Ga2 Cs D1 124.692(3) 7_555 20_546
Ga2 Cs D1 121.831(3) 8_555 9_555
Ga2 Cs D1 124.692(3) 8_555 10_655
Ga2 Cs D1 58.1694(17) 8_555 11_665
Ga2 Cs D1 55.3084(16) 8_555 12_465
Ga2 Cs D1 121.831(3) 8_555 13_555
Ga2 Cs D1 124.692(3) 8_555 14_556
Ga2 Cs D1 58.1694(17) 8_555 15_656
Ga2 Cs D1 55.3084(16) 8_555 16_654
Ga2 Cs D1 121.831(3) 8_555 17_555
Ga2 Cs D1 124.692(3) 8_555 18_565
Ga2 Cs D1 58.1694(17) 8_555 19_566
Ga2 Cs D1 55.3084(16) 8_555 20_546
D1 Cs D1 57.7355(19) 9_555 10_655
D1 Cs D1 180.000(5) 9_555 11_665
D1 Cs D1 122.264(3) 9_555 12_465
D1 Cs D1 94.747(3) 9_555 13_555
D1 Cs D1 41.1058(17) 9_555 14_556
D1 Cs D1 85.253(3) 9_555 15_656
D1 Cs D1 138.894(5) 9_555 16_654
D1 Cs D1 94.747(3) 9_555 17_555
D1 Cs D1 112.755(3) 9_555 18_565
D1 Cs D1 85.253(3) 9_555 19_566
D1 Cs D1 67.2454(19) 9_555 20_546
D1 Cs D1 122.264(3) 10_655 11_665
D1 Cs D1 179.972(5) 10_655 12_465
D1 Cs D1 112.755(3) 10_655 13_555
D1 Cs D1 90.807(3) 10_655 14_556
D1 Cs D1 67.2454(19) 10_655 15_656
D1 Cs D1 89.193(3) 10_655 16_654
D1 Cs D1 41.1058(17) 10_655 17_555
D1 Cs D1 90.807(3) 10_655 18_565
D1 Cs D1 138.894(5) 10_655 19_566
D1 Cs D1 89.193(3) 10_655 20_546
D1 Cs D1 57.7355(19) 11_665 12_465
D1 Cs D1 85.253(3) 11_665 13_555
D1 Cs D1 138.894(5) 11_665 14_556
D1 Cs D1 94.747(3) 11_665 15_656
D1 Cs D1 41.1058(17) 11_665 16_654
D1 Cs D1 85.253(3) 11_665 17_555
D1 Cs D1 67.2454(19) 11_665 18_565
D1 Cs D1 94.747(3) 11_665 19_566
D1 Cs D1 112.755(3) 11_665 20_546
D1 Cs D1 67.2454(19) 12_465 13_555
D1 Cs D1 89.193(3) 12_465 14_556
D1 Cs D1 112.755(3) 12_465 15_656
D1 Cs D1 90.807(3) 12_465 16_654
D1 Cs D1 138.894(5) 12_465 17_555
D1 Cs D1 89.193(3) 12_465 18_565
D1 Cs D1 41.1058(17) 12_465 19_566
D1 Cs D1 90.807(3) 12_465 20_546
D1 Cs D1 57.7355(19) 13_555 14_556
D1 Cs D1 180.000(5) 13_555 15_656
D1 Cs D1 122.264(3) 13_555 16_654
D1 Cs D1 94.747(3) 13_555 17_555
D1 Cs D1 41.1058(17) 13_555 18_565
D1 Cs D1 85.253(3) 13_555 19_566
D1 Cs D1 138.894(5) 13_555 20_546
D1 Cs D1 122.264(3) 14_556 15_656
D1 Cs D1 179.972(5) 14_556 16_654
D1 Cs D1 112.755(3) 14_556 17_555
D1 Cs D1 90.807(3) 14_556 18_565
D1 Cs D1 67.2454(19) 14_556 19_566
D1 Cs D1 89.193(3) 14_556 20_546
D1 Cs D1 57.7355(19) 15_656 16_654
D1 Cs D1 85.253(3) 15_656 17_555
D1 Cs D1 138.894(5) 15_656 18_565
D1 Cs D1 94.747(3) 15_656 19_566
D1 Cs D1 41.1058(17) 15_656 20_546
D1 Cs D1 67.2454(19) 16_654 17_555
D1 Cs D1 89.193(3) 16_654 18_565
D1 Cs D1 112.755(3) 16_654 19_566
D1 Cs D1 90.807(3) 16_654 20_546
D1 Cs D1 57.7355(19) 17_555 18_565
D1 Cs D1 180.000(5) 17_555 19_566
D1 Cs D1 122.264(3) 17_555 20_546
D1 Cs D1 122.264(3) 18_565 19_566
D1 Cs D1 179.972(5) 18_565 20_546
D1 Cs D1 57.7355(19) 19_566 20_546
Ga1 Cs2 Ga1 174.612(4) 1_655 2_666
Ga1 Cs2 D1 158.703(4) 1_655 3_655
Ga1 Cs2 D1 23.3213(15) 1_655 4_565
Ga1 Cs2 D1 88.347(2) 1_655 5_655
Ga1 Cs2 D1 96.130(2) 1_655 6_656
Ga1 Cs2 D1 156.419(4) 1_655 7_556
Ga1 Cs2 D1 22.3558(15) 1_655 8_666
Ga1 Cs2 D2 89.284(3) 1_655 9_565
Ga1 Cs2 D2 89.284(3) 1_655 10_556
Ga1 Cs2 D3 87.306(2) 1_655 11_555
Ga1 Cs2 D1 22.3558(15) 2_666 3_655
Ga1 Cs2 D1 156.419(4) 2_666 4_565
Ga1 Cs2 D1 96.130(2) 2_666 5_655
Ga1 Cs2 D1 88.347(2) 2_666 6_656
Ga1 Cs2 D1 23.3212(15) 2_666 7_556
Ga1 Cs2 D1 158.703(4) 2_666 8_666
Ga1 Cs2 D2 89.284(3) 2_666 9_565
Ga1 Cs2 D2 89.284(3) 2_666 10_556
Ga1 Cs2 D3 87.306(2) 2_666 11_555
D1 Cs2 D1 135.384(4) 3_655 4_565
D1 Cs2 D1 78.5580(20) 3_655 5_655
D1 Cs2 D1 94.425(3) 3_655 6_656
D1 Cs2 D1 44.8441(17) 3_655 7_556
D1 Cs2 D1 171.616(5) 3_655 8_666
D1 Cs2 D2 111.618(4) 3_655 9_565
D1 Cs2 D2 70.758(2) 3_655 10_556
D1 Cs2 D3 94.192(3) 3_655 11_555
D1 Cs2 D1 74.5926(19) 4_565 5_655
D1 Cs2 D1 107.308(3) 4_565 6_656
D1 Cs2 D1 177.801(5) 4_565 7_556
D1 Cs2 D1 44.8441(17) 4_565 8_666
D1 Cs2 D2 112.076(4) 4_565 9_565
D1 Cs2 D2 67.292(2) 4_565 10_556
D1 Cs2 D3 88.901(2) 4_565 11_555
D1 Cs2 D1 67.9670(18) 5_655 6_656
D1 Cs2 D1 107.307(3) 5_655 7_556
D1 Cs2 D1 94.425(3) 5_655 8_666
D1 Cs2 D2 139.051(3) 5_655 9_565
D1 Cs2 D2 71.675(2) 5_655 10_556
D1 Cs2 D3 146.017(5) 5_655 11_555
D1 Cs2 D1 74.5926(19) 6_656 7_556
D1 Cs2 D1 78.5580(20) 6_656 8_666
D1 Cs2 D2 71.675(2) 6_656 9_565
D1 Cs2 D2 139.051(3) 6_656 10_556
D1 Cs2 D3 146.017(5) 6_656 11_555
D1 Cs2 D1 135.384(4) 7_556 8_666
D1 Cs2 D2 67.292(2) 7_556 9_565
D1 Cs2 D2 112.076(4) 7_556 10_556
D1 Cs2 D3 88.901(2) 7_556 11_555
D1 Cs2 D2 70.758(2) 8_666 9_565
D1 Cs2 D2 111.618(4) 8_666 10_556
D1 Cs2 D3 94.192(3) 8_666 11_555
D2 Cs2 D2 149.165(4) 9_565 10_556
D2 Cs2 D3 74.5827(19) 9_565 11_555
D2 Cs2 D3 74.5827(19) 10_556 11_555
Cs Ga1 Cs 107.818(3) . 2_555
Cs Ga1 Cs 107.818(3) . 3_555
Cs Ga1 Cs2 124.787(4) . 4_666
Cs Ga1 Cs2 124.787(4) . 5_666
Cs Ga1 Cs2 73.1199(20) . 6_666
Cs Ga1 Ga2 68.9218(18) . 7_555
Cs Ga1 D1 78.815(3) . 8_665
Cs Ga1 D1 172.272(6) . 9_656
Cs Ga1 D1 65.713(3) . 10_566
Cs Ga1 Cs 107.818(3) 2_555 3_555
Cs Ga1 Cs2 124.787(4) 2_555 4_666
Cs Ga1 Cs2 73.1199(20) 2_555 5_666
Cs Ga1 Cs2 124.787(4) 2_555 6_666
Cs Ga1 Ga2 68.9218(18) 2_555 7_555
Cs Ga1 D1 172.272(6) 2_555 8_665
Cs Ga1 D1 65.713(3) 2_555 9_656
Cs Ga1 D1 78.815(3) 2_555 10_566
Cs Ga1 Cs2 73.1199(20) 3_555 4_666
Cs Ga1 Cs2 124.787(4) 3_555 5_666
Cs Ga1 Cs2 124.787(4) 3_555 6_666
Cs Ga1 Ga2 68.9218(18) 3_555 7_555
Cs Ga1 D1 65.713(3) 3_555 8_665
Cs Ga1 D1 78.815(3) 3_555 9_656
Cs Ga1 D1 172.272(6) 3_555 10_566
Cs2 Ga1 Cs2 64.3735(17) 4_666 5_666
Cs2 Ga1 Cs2 64.3735(17) 4_666 6_666
Cs2 Ga1 Ga2 142.042(4) 4_666 7_555
Cs2 Ga1 D1 50.382(2) 4_666 8_665
Cs2 Ga1 D1 60.369(3) 4_666 9_656
Cs2 Ga1 D1 106.659(3) 4_666 10_566
Cs2 Ga1 Cs2 64.3735(17) 5_666 6_666
Cs2 Ga1 Ga2 142.042(4) 5_666 7_555
Cs2 Ga1 D1 106.659(3) 5_666 8_665
Cs2 Ga1 D1 50.382(2) 5_666 9_656
Cs2 Ga1 D1 60.369(3) 5_666 10_566
Cs2 Ga1 Ga2 142.042(4) 6_666 7_555
Cs2 Ga1 D1 60.369(3) 6_666 8_665
Cs2 Ga1 D1 106.659(3) 6_666 9_656
Cs2 Ga1 D1 50.382(2) 6_666 10_566
Ga2 Ga1 D1 110.941(3) 7_555 8_665
Ga2 Ga1 D1 110.941(3) 7_555 9_656
Ga2 Ga1 D1 110.941(3) 7_555 10_566
D1 Ga1 D1 107.962(3) 8_665 9_656
D1 Ga1 D1 107.962(3) 8_665 10_566
D1 Ga1 D1 107.962(3) 9_656 10_566
Cs Ga2 Cs 109.471(3) . 2_555
Cs Ga2 Cs 109.471(3) . 3_555
Cs Ga2 Cs 109.471(3) . 4_555
Cs Ga2 Ga1 179.960(3) . 5_555
Cs Ga2 Ga1 70.529(2) . 6_555
Cs Ga2 Ga1 70.529(2) . 7_555
Cs Ga2 Ga1 70.529(2) . 8_555
Cs Ga2 D1 56.6886(17) . 9_555
Cs Ga2 D1 63.2766(18) . 10_655
Cs Ga2 D1 154.962(3) . 11_665
Cs Ga2 D1 95.327(3) . 12_565
Cs Ga2 D1 56.6886(17) . 13_555
Cs Ga2 D1 63.2766(18) . 14_556
Cs Ga2 D1 154.962(3) . 15_656
Cs Ga2 D1 95.327(3) . 16_655
Cs Ga2 D1 56.6886(17) . 17_555
Cs Ga2 D1 63.2766(18) . 18_565
Cs Ga2 D1 154.962(3) . 19_566
Cs Ga2 D1 95.327(3) . 20_556
Cs Ga2 Cs 109.471(3) 2_555 3_555
Cs Ga2 Cs 109.471(3) 2_555 4_555
Cs Ga2 Ga1 70.529(2) 2_555 5_555
Cs Ga2 Ga1 179.960(3) 2_555 6_555
Cs Ga2 Ga1 70.529(2) 2_555 7_555
Cs Ga2 Ga1 70.529(2) 2_555 8_555
Cs Ga2 D1 95.327(3) 2_555 9_555
Cs Ga2 D1 154.962(3) 2_555 10_655
Cs Ga2 D1 63.2766(18) 2_555 11_665
Cs Ga2 D1 56.6886(17) 2_555 12_565
Cs Ga2 D1 63.2766(18) 2_555 13_555
Cs Ga2 D1 56.6886(17) 2_555 14_556
Cs Ga2 D1 95.327(3) 2_555 15_656
Cs Ga2 D1 154.962(3) 2_555 16_655
Cs Ga2 D1 154.962(3) 2_555 17_555
Cs Ga2 D1 95.327(3) 2_555 18_565
Cs Ga2 D1 56.6886(17) 2_555 19_566
Cs Ga2 D1 63.2766(18) 2_555 20_556
Cs Ga2 Cs 109.471(3) 3_555 4_555
Cs Ga2 Ga1 70.529(2) 3_555 5_555
Cs Ga2 Ga1 70.529(2) 3_555 6_555
Cs Ga2 Ga1 179.960(3) 3_555 7_555
Cs Ga2 Ga1 70.529(2) 3_555 8_555
Cs Ga2 D1 63.2766(18) 3_555 9_555
Cs Ga2 D1 56.6886(17) 3_555 10_655
Cs Ga2 D1 95.327(3) 3_555 11_665
Cs Ga2 D1 154.962(3) 3_555 12_565
Cs Ga2 D1 154.962(3) 3_555 13_555
Cs Ga2 D1 95.327(3) 3_555 14_556
Cs Ga2 D1 56.6886(17) 3_555 15_656
Cs Ga2 D1 63.2766(18) 3_555 16_655
Cs Ga2 D1 95.327(3) 3_555 17_555
Cs Ga2 D1 154.962(3) 3_555 18_565
Cs Ga2 D1 63.2766(18) 3_555 19_566
Cs Ga2 D1 56.6886(17) 3_555 20_556
Cs Ga2 Ga1 70.529(2) 4_555 5_555
Cs Ga2 Ga1 70.529(2) 4_555 6_555
Cs Ga2 Ga1 70.529(2) 4_555 7_555
Cs Ga2 Ga1 179.960(3) 4_555 8_555
Cs Ga2 D1 154.962(3) 4_555 9_555
Cs Ga2 D1 95.327(3) 4_555 10_655
Cs Ga2 D1 56.6886(17) 4_555 11_665
Cs Ga2 D1 63.2766(18) 4_555 12_565
Cs Ga2 D1 95.327(3) 4_555 13_555
Cs Ga2 D1 154.962(3) 4_555 14_556
Cs Ga2 D1 63.2766(18) 4_555 15_656
Cs Ga2 D1 56.6886(17) 4_555 16_655
Cs Ga2 D1 63.2766(18) 4_555 17_555
Cs Ga2 D1 56.6886(17) 4_555 18_565
Cs Ga2 D1 95.327(3) 4_555 19_566
Cs Ga2 D1 154.962(3) 4_555 20_556
Ga1 Ga2 Ga1 109.471(3) 5_555 6_555
Ga1 Ga2 Ga1 109.471(3) 5_555 7_555
Ga1 Ga2 Ga1 109.471(3) 5_555 8_555
Ga1 Ga2 D1 123.311(3) 5_555 9_555
Ga1 Ga2 D1 116.723(3) 5_555 10_655
Ga1 Ga2 D1 25.0376(13) 5_555 11_665
Ga1 Ga2 D1 84.673(2) 5_555 12_565
Ga1 Ga2 D1 123.311(3) 5_555 13_555
Ga1 Ga2 D1 116.723(3) 5_555 14_556
Ga1 Ga2 D1 25.0376(13) 5_555 15_656
Ga1 Ga2 D1 84.673(2) 5_555 16_655
Ga1 Ga2 D1 123.311(3) 5_555 17_555
Ga1 Ga2 D1 116.723(3) 5_555 18_565
Ga1 Ga2 D1 25.0376(13) 5_555 19_566
Ga1 Ga2 D1 84.673(2) 5_555 20_556
Ga1 Ga2 Ga1 109.471(3) 6_555 7_555
Ga1 Ga2 Ga1 109.471(3) 6_555 8_555
Ga1 Ga2 D1 84.673(2) 6_555 9_555
Ga1 Ga2 D1 25.0376(13) 6_555 10_655
Ga1 Ga2 D1 116.723(3) 6_555 11_665
Ga1 Ga2 D1 123.311(3) 6_555 12_565
Ga1 Ga2 D1 116.723(3) 6_555 13_555
Ga1 Ga2 D1 123.311(3) 6_555 14_556
Ga1 Ga2 D1 84.673(2) 6_555 15_656
Ga1 Ga2 D1 25.0376(13) 6_555 16_655
Ga1 Ga2 D1 25.0376(13) 6_555 17_555
Ga1 Ga2 D1 84.673(2) 6_555 18_565
Ga1 Ga2 D1 123.311(3) 6_555 19_566
Ga1 Ga2 D1 116.723(3) 6_555 20_556
Ga1 Ga2 Ga1 109.471(3) 7_555 8_555
Ga1 Ga2 D1 116.723(3) 7_555 9_555
Ga1 Ga2 D1 123.311(3) 7_555 10_655
Ga1 Ga2 D1 84.673(2) 7_555 11_665
Ga1 Ga2 D1 25.0376(13) 7_555 12_565
Ga1 Ga2 D1 25.0376(13) 7_555 13_555
Ga1 Ga2 D1 84.673(2) 7_555 14_556
Ga1 Ga2 D1 123.311(3) 7_555 15_656
Ga1 Ga2 D1 116.723(3) 7_555 16_655
Ga1 Ga2 D1 84.673(2) 7_555 17_555
Ga1 Ga2 D1 25.0376(13) 7_555 18_565
Ga1 Ga2 D1 116.723(3) 7_555 19_566
Ga1 Ga2 D1 123.311(3) 7_555 20_556
Ga1 Ga2 D1 25.0376(13) 8_555 9_555
Ga1 Ga2 D1 84.673(2) 8_555 10_655
Ga1 Ga2 D1 123.311(3) 8_555 11_665
Ga1 Ga2 D1 116.723(3) 8_555 12_565
Ga1 Ga2 D1 84.673(2) 8_555 13_555
Ga1 Ga2 D1 25.0376(13) 8_555 14_556
Ga1 Ga2 D1 116.723(3) 8_555 15_656
Ga1 Ga2 D1 123.311(3) 8_555 16_655
Ga1 Ga2 D1 116.723(3) 8_555 17_555
Ga1 Ga2 D1 123.311(3) 8_555 18_565
Ga1 Ga2 D1 84.673(2) 8_555 19_566
Ga1 Ga2 D1 25.0376(13) 8_555 20_556
D1 Ga2 D1 60.2236(17) 9_555 10_655
D1 Ga2 D1 143.998(4) 9_555 11_665
D1 Ga2 D1 133.442(4) 9_555 12_565
D1 Ga2 D1 92.728(2) 9_555 13_555
D1 Ga2 D1 43.0015(15) 9_555 14_556
D1 Ga2 D1 119.148(3) 9_555 15_656
D1 Ga2 D1 101.343(3) 9_555 16_655
D1 Ga2 D1 92.728(2) 9_555 17_555
D1 Ga2 D1 119.148(3) 9_555 18_565
D1 Ga2 D1 101.343(3) 9_555 19_566
D1 Ga2 D1 43.0015(15) 9_555 20_556
D1 Ga2 D1 133.442(4) 10_655 11_665
D1 Ga2 D1 143.998(4) 10_655 12_565
D1 Ga2 D1 119.148(3) 10_655 13_555
D1 Ga2 D1 101.343(3) 10_655 14_556
D1 Ga2 D1 92.728(2) 10_655 15_656
D1 Ga2 D1 43.0015(15) 10_655 16_655
D1 Ga2 D1 43.0015(15) 10_655 17_555
D1 Ga2 D1 101.343(3) 10_655 18_565
D1 Ga2 D1 119.148(3) 10_655 19_566
D1 Ga2 D1 92.728(2) 10_655 20_556
D1 Ga2 D1 60.2236(17) 11_665 12_565
D1 Ga2 D1 101.343(3) 11_665 13_555
D1 Ga2 D1 119.148(3) 11_665 14_556
D1 Ga2 D1 43.0015(15) 11_665 15_656
D1 Ga2 D1 92.728(2) 11_665 16_655
D1 Ga2 D1 119.148(3) 11_665 17_555
D1 Ga2 D1 92.728(2) 11_665 18_565
D1 Ga2 D1 43.0015(15) 11_665 19_566
D1 Ga2 D1 101.343(3) 11_665 20_556
D1 Ga2 D1 43.0015(15) 12_565 13_555
D1 Ga2 D1 92.728(2) 12_565 14_556
D1 Ga2 D1 101.343(3) 12_565 15_656
D1 Ga2 D1 119.148(3) 12_565 16_655
D1 Ga2 D1 101.343(3) 12_565 17_555
D1 Ga2 D1 43.0015(15) 12_565 18_565
D1 Ga2 D1 92.728(2) 12_565 19_566
D1 Ga2 D1 119.148(3) 12_565 20_556
D1 Ga2 D1 60.2236(17) 13_555 14_556
D1 Ga2 D1 143.998(4) 13_555 15_656
D1 Ga2 D1 133.442(4) 13_555 16_655
D1 Ga2 D1 92.728(2) 13_555 17_555
D1 Ga2 D1 43.0015(15) 13_555 18_565
D1 Ga2 D1 119.148(3) 13_555 19_566
D1 Ga2 D1 101.343(3) 13_555 20_556
D1 Ga2 D1 133.442(4) 14_556 15_656
D1 Ga2 D1 143.998(4) 14_556 16_655
D1 Ga2 D1 119.148(3) 14_556 17_555
D1 Ga2 D1 101.343(3) 14_556 18_565
D1 Ga2 D1 92.728(2) 14_556 19_566
D1 Ga2 D1 43.0015(15) 14_556 20_556
D1 Ga2 D1 60.2236(17) 15_656 16_655
D1 Ga2 D1 101.343(3) 15_656 17_555
D1 Ga2 D1 119.148(3) 15_656 18_565
D1 Ga2 D1 43.0015(15) 15_656 19_566
D1 Ga2 D1 92.728(2) 15_656 20_556
D1 Ga2 D1 43.0015(15) 16_655 17_555
D1 Ga2 D1 92.728(2) 16_655 18_565
D1 Ga2 D1 101.343(3) 16_655 19_566
D1 Ga2 D1 119.148(3) 16_655 20_556
D1 Ga2 D1 60.2236(17) 17_555 18_565
D1 Ga2 D1 143.998(4) 17_555 19_566
D1 Ga2 D1 133.442(4) 17_555 20_556
D1 Ga2 D1 133.442(4) 18_565 19_566
D1 Ga2 D1 143.998(4) 18_565 20_556
D1 Ga2 D1 60.2236(17) 19_566 20_556
Cs D1 Cs 114.726(3) 1_656 2_656
Cs D1 Cs2 78.684(2) 1_656 3_655
Cs D1 Cs2 82.936(2) 1_656 4_556
Cs D1 Cs2 157.150(5) 1_656 5_666
Cs D1 Ga1 77.030(3) 1_656 6_656
Cs D1 Ga2 61.4149(17) 1_656 7_656
Cs D1 D1 55.9907(18) 1_656 8_556
Cs D1 D1 112.968(4) 1_656 9_665
Cs D1 D1 61.911(2) 1_656 10_566
Cs D1 D2 109.048(3) 1_656 11_556
Cs D1 Cs2 166.371(5) 2_656 3_655
Cs D1 Cs2 89.115(2) 2_656 4_556
Cs D1 Cs2 87.972(2) 2_656 5_666
Cs D1 Ga1 89.458(4) 2_656 6_656
Cs D1 Ga2 65.1420(18) 2_656 7_656
Cs D1 D1 66.274(2) 2_656 8_556
Cs D1 D1 76.984(2) 2_656 9_665
Cs D1 D1 125.334(4) 2_656 10_566
Cs D1 D2 117.569(3) 2_656 11_556
Cs2 D1 Cs2 90.261(3) 3_655 4_556
Cs2 D1 Cs2 78.533(2) 3_655 5_666
Cs2 D1 Ga1 96.310(3) 3_655 6_656
Cs2 D1 Ga2 126.836(3) 3_655 7_656
Cs2 D1 D1 123.851(4) 3_655 8_556
Cs2 D1 D1 100.588(3) 3_655 9_665
Cs2 D1 D1 61.9890(20) 3_655 10_566
Cs2 D1 D2 52.2635(18) 3_655 11_556
Cs2 D1 Cs2 95.429(3) 4_556 5_666
Cs2 D1 Ga1 157.197(5) 4_556 6_656
Cs2 D1 Ga2 115.905(4) 4_556 7_656
Cs2 D1 D1 56.0165(16) 4_556 8_556
Cs2 D1 D1 162.113(4) 4_556 9_665
Cs2 D1 D1 137.807(4) 4_556 10_566
Cs2 D1 D2 54.4702(17) 4_556 11_556
Cs2 D1 Ga1 107.263(3) 5_666 6_656
Cs2 D1 Ga2 136.924(3) 5_666 7_656
Cs2 D1 D1 139.847(4) 5_666 8_556
Cs2 D1 D1 73.167(2) 5_666 9_665
Cs2 D1 D1 107.999(3) 5_666 10_566
Cs2 D1 D2 54.0372(18) 5_666 11_556
Ga1 D1 Ga2 44.0210(18) 6_656 7_656
Ga1 D1 D1 102.923(3) 6_656 8_556
Ga1 D1 D1 36.0191(17) 6_656 9_665
Ga1 D1 D1 36.0191(17) 6_656 10_566
Ga1 D1 D2 143.455(6) 6_656 11_556
Ga2 D1 D1 59.8882(17) 7_656 8_556
Ga2 D1 D1 68.4993(20) 7_656 9_665
Ga2 D1 D1 68.4993(20) 7_656 10_566
Ga2 D1 D2 168.618(5) 7_656 11_556
D1 D1 D1 125.263(3) 8_556 9_665
D1 D1 D1 112.001(3) 8_556 10_566
D1 D1 D2 110.172(3) 8_556 11_556
D1 D1 D1 60.0000(16) 9_665 10_566
D1 D1 D2 122.626(4) 9_665 11_556
D1 D1 D2 113.688(4) 10_566 11_556
Cs2 D2 Cs2 180.000(4) 1_666 2_655
Cs2 D2 Cs2 84.133(2) 1_666 3_666
Cs2 D2 Cs2 95.867(3) 1_666 4_556
Cs2 D2 Cs2 84.133(2) 1_666 5_666
Cs2 D2 Cs2 95.867(3) 1_666 6_565
Cs2 D2 D1 119.555(4) 1_666 7_665
Cs2 D2 D1 60.4447(19) 1_666 8_556
Cs2 D2 D1 53.8550(17) 1_666 9_656
Cs2 D2 D1 126.145(3) 1_666 10_565
Cs2 D2 D1 124.795(4) 1_666 11_566
Cs2 D2 D1 55.2045(18) 1_666 12_655
Cs2 D2 D3 50.6817(15) 1_666 13_555
Cs2 D2 D3 129.318(3) 1_666 14_666
Cs2 D2 Cs2 95.867(3) 2_655 3_666
Cs2 D2 Cs2 84.133(2) 2_655 4_556
Cs2 D2 Cs2 95.867(3) 2_655 5_666
Cs2 D2 Cs2 84.133(2) 2_655 6_565
Cs2 D2 D1 60.4447(19) 2_655 7_665
Cs2 D2 D1 119.555(4) 2_655 8_556
Cs2 D2 D1 126.145(3) 2_655 9_656
Cs2 D2 D1 53.8550(17) 2_655 10_565
Cs2 D2 D1 55.2045(18) 2_655 11_566
Cs2 D2 D1 124.795(4) 2_655 12_655
Cs2 D2 D3 129.318(3) 2_655 13_555
Cs2 D2 D3 50.6817(15) 2_655 14_666
Cs2 D2 Cs2 180.000(4) 3_666 4_556
Cs2 D2 Cs2 84.133(2) 3_666 5_666
Cs2 D2 Cs2 95.867(3) 3_666 6_565
Cs2 D2 D1 124.795(4) 3_666 7_665
Cs2 D2 D1 55.2045(18) 3_666 8_556
Cs2 D2 D1 119.555(4) 3_666 9_656
Cs2 D2 D1 60.4447(19) 3_666 10_565
Cs2 D2 D1 53.8550(17) 3_666 11_566
Cs2 D2 D1 126.145(3) 3_666 12_655
Cs2 D2 D3 50.6817(15) 3_666 13_555
Cs2 D2 D3 129.318(3) 3_666 14_666
Cs2 D2 Cs2 95.867(3) 4_556 5_666
Cs2 D2 Cs2 84.133(2) 4_556 6_565
Cs2 D2 D1 55.2045(18) 4_556 7_665
Cs2 D2 D1 124.795(4) 4_556 8_556
Cs2 D2 D1 60.4447(19) 4_556 9_656
Cs2 D2 D1 119.555(4) 4_556 10_565
Cs2 D2 D1 126.145(3) 4_556 11_566
Cs2 D2 D1 53.8550(17) 4_556 12_655
Cs2 D2 D3 129.318(3) 4_556 13_555
Cs2 D2 D3 50.6817(15) 4_556 14_666
Cs2 D2 Cs2 180.000(4) 5_666 6_565
Cs2 D2 D1 53.8550(17) 5_666 7_665
Cs2 D2 D1 126.145(3) 5_666 8_556
Cs2 D2 D1 124.795(4) 5_666 9_656
Cs2 D2 D1 55.2045(18) 5_666 10_565
Cs2 D2 D1 119.555(4) 5_666 11_566
Cs2 D2 D1 60.4447(19) 5_666 12_655
Cs2 D2 D3 50.6817(15) 5_666 13_555
Cs2 D2 D3 129.318(3) 5_666 14_666
Cs2 D2 D1 126.145(3) 6_565 7_665
Cs2 D2 D1 53.8550(17) 6_565 8_556
Cs2 D2 D1 55.2045(18) 6_565 9_656
Cs2 D2 D1 124.795(4) 6_565 10_565
Cs2 D2 D1 60.4447(19) 6_565 11_566
Cs2 D2 D1 119.555(4) 6_565 12_655
Cs2 D2 D3 129.318(3) 6_565 13_555
Cs2 D2 D3 50.6817(15) 6_565 14_666
D1 D2 D1 179.972(5) 7_665 8_556
D1 D2 D1 113.998(3) 7_665 9_656
D1 D2 D1 66.0023(19) 7_665 10_565
D1 D2 D1 113.998(3) 7_665 11_566
D1 D2 D1 66.0023(19) 7_665 12_655
D1 D2 D3 104.442(3) 7_665 13_555
D1 D2 D3 75.5580(19) 7_665 14_666
D1 D2 D1 66.0023(19) 8_556 9_656
D1 D2 D1 113.998(3) 8_556 10_565
D1 D2 D1 66.0023(19) 8_556 11_566
D1 D2 D1 113.998(3) 8_556 12_655
D1 D2 D3 75.5580(19) 8_556 13_555
D1 D2 D3 104.442(3) 8_556 14_666
D1 D2 D1 180.000(5) 9_656 10_565
D1 D2 D1 113.998(3) 9_656 11_566
D1 D2 D1 66.0023(19) 9_656 12_655
D1 D2 D3 104.442(3) 9_656 13_555
D1 D2 D3 75.5580(19) 9_656 14_666
D1 D2 D1 66.0023(19) 10_565 11_566
D1 D2 D1 113.998(3) 10_565 12_655
D1 D2 D3 75.5580(19) 10_565 13_555
D1 D2 D3 104.442(3) 10_565 14_666
D1 D2 D1 179.972(5) 11_566 12_655
D1 D2 D3 104.442(3) 11_566 13_555
D1 D2 D3 75.5580(19) 11_566 14_666
D1 D2 D3 75.5580(19) 12_655 13_555
D1 D2 D3 104.442(3) 12_655 14_666
D3 D2 D3 180.000(3) 13_555 14_666
Cs2 D3 Cs2 180.000(6) 1_665 2_666
Cs2 D3 Cs2 90.000(3) 1_665 3_656
Cs2 D3 Cs2 90.000(3) 1_665 4_666
Cs2 D3 Cs2 90.000(3) 1_665 5_566
Cs2 D3 Cs2 90.000(3) 1_665 6_666
Cs2 D3 D2 125.264(4) 1_665 7_555
Cs2 D3 D2 54.7356(17) 1_665 8_566
Cs2 D3 D2 54.7356(17) 1_665 9_656
Cs2 D3 D2 125.264(4) 1_665 10_665
Cs2 D3 Cs2 90.000(3) 2_666 3_656
Cs2 D3 Cs2 90.000(3) 2_666 4_666
Cs2 D3 Cs2 90.000(3) 2_666 5_566
Cs2 D3 Cs2 90.000(3) 2_666 6_666
Cs2 D3 D2 54.7356(17) 2_666 7_555
Cs2 D3 D2 125.264(4) 2_666 8_566
Cs2 D3 D2 125.264(4) 2_666 9_656
Cs2 D3 D2 54.7356(17) 2_666 10_665
Cs2 D3 Cs2 180.000(6) 3_656 4_666
Cs2 D3 Cs2 90.000(3) 3_656 5_566
Cs2 D3 Cs2 90.000(3) 3_656 6_666
Cs2 D3 D2 125.264(4) 3_656 7_555
Cs2 D3 D2 54.7356(17) 3_656 8_566
Cs2 D3 D2 125.264(4) 3_656 9_656
Cs2 D3 D2 54.7356(17) 3_656 10_665
Cs2 D3 Cs2 90.000(3) 4_666 5_566
Cs2 D3 Cs2 90.000(3) 4_666 6_666
Cs2 D3 D2 54.7356(17) 4_666 7_555
Cs2 D3 D2 125.264(4) 4_666 8_566
Cs2 D3 D2 54.7356(17) 4_666 9_656
Cs2 D3 D2 125.264(4) 4_666 10_665
Cs2 D3 Cs2 180.000(6) 5_566 6_666
Cs2 D3 D2 125.264(4) 5_566 7_555
Cs2 D3 D2 125.264(4) 5_566 8_566
Cs2 D3 D2 54.7356(17) 5_566 9_656
Cs2 D3 D2 54.7356(17) 5_566 10_665
Cs2 D3 D2 54.7356(17) 6_666 7_555
Cs2 D3 D2 54.7356(17) 6_666 8_566
Cs2 D3 D2 125.264(4) 6_666 9_656
Cs2 D3 D2 125.264(4) 6_666 10_665
D2 D3 D2 109.471(3) 7_555 8_566
D2 D3 D2 109.471(3) 7_555 9_656
D2 D3 D2 109.471(3) 7_555 10_665
D2 D3 D2 109.471(3) 8_566 9_656
D2 D3 D2 109.471(3) 8_566 10_665
D2 D3 D2 109.471(3) 9_656 10_665

loop_
_geom_bond_atom_site_label_1
_geom_bond_atom_site_label_2
_geom_bond_distance
_geom_bond_site_symmetry_2
Cs Ga1 3.78809(8) 2_555
Cs Ga1 3.78809(8) 3_555
Cs Ga1 3.78809(8) 4_555
Cs Ga1 3.78809(8) 14_544
Cs Ga1 3.78809(8) 15_454
Cs Ga1 3.78809(8) 16_445
Cs Ga2 3.74905(5) .
Cs Ga2 3.74905(5) 13_555
Cs D1 3.45298(7) 33_445
Cs D1 3.81343(8) 34_545
Cs D1 3.45298(7) 45_555
Cs D1 3.81343(8) 46_454
Cs D1 3.45298(7) 49_454
Cs D1 3.81343(8) 50_455
Cs D1 3.45298(7) 61_555
Cs D1 3.81343(8) 62_544
Cs D1 3.45298(7) 77_544
Cs D1 3.81343(8) 78_554
Cs D1 3.45298(7) 89_555
Cs D1 3.81343(8) 90_445
Cs2 Ga1 3.99386(7) 14_644
Cs2 Ga1 3.99386(7) 85_655
Cs2 D1 3.22162(6) 19_644
Cs2 D1 3.49273(7) 46_554
Cs2 D1 3.15082(5) 49_554
Cs2 D1 3.15082(5) 50_555
Cs2 D1 3.49273(7) 71_545
Cs2 D1 3.22162(6) 89_655
Cs2 D2 3.17535(5) 39_554
Cs2 D2 3.17535(5) 64_545
Cs2 D3 3.00867(7) 73_544
Ga1 Cs 3.78809(8) 2_555
Ga1 Cs 3.78809(8) 3_555
Ga1 Cs 3.78809(8) 4_555
Ga1 Cs2 3.99386(7) 41_556
Ga1 Cs2 3.99386(7) 69_565
Ga1 Cs2 3.99386(7) 85_655
Ga1 Ga2 2.61204(3) .
Ga1 D1 1.59075(3) 35_555
Ga1 D1 1.59075(3) 51_555
Ga1 D1 1.59075(3) 79_555
Ga2 Cs 3.74905(5) .
Ga2 Cs 3.74905(5) 2_555
Ga2 Cs 3.74905(5) 3_555
Ga2 Cs 3.74905(5) 4_555
Ga2 Ga1 2.61204(3) .
Ga2 Ga1 2.61204(3) 2_555
Ga2 Ga1 2.61204(3) 3_555
Ga2 Ga1 2.61204(3) 4_555
Ga2 D1 3.51047(6) 33_445
Ga2 D1 3.51047(6) 34_545
Ga2 D1 3.51047(6) 35_555
Ga2 D1 3.51047(6) 36_455
Ga2 D1 3.51047(6) 49_454
Ga2 D1 3.51047(6) 50_455
Ga2 D1 3.51047(6) 51_555
Ga2 D1 3.51047(6) 52_554
Ga2 D1 3.51047(6) 77_544
Ga2 D1 3.51047(6) 78_554
Ga2 D1 3.51047(6) 79_555
Ga2 D1 3.51047(6) 80_545
D1 Cs 3.81343(8) 38_555
D1 Cs 3.45298(7) 49_555
D1 Cs2 3.49273(7) 43_554
D1 Cs2 3.15082(5) 49_455
D1 Cs2 3.22162(6) 69_565
D1 Ga1 1.59075(3) 51_555
D1 Ga2 3.51047(6) 49_555
D1 D1 3.52232(6) 2_556
D1 D1 2.57327(4) 30_555
D1 D1 2.57327(4) 84_555
D1 D2 3.70394(7) 16_446
D2 Cs2 3.17535(5) 31_556
D2 Cs2 3.17535(5) 43_554
D2 Cs2 3.17535(5) 59_565
D2 Cs2 3.17535(5) 71_545
D2 Cs2 3.17535(5) 75_655
D2 Cs2 3.17535(5) 87_455
D2 D1 3.70394(7) 28_555
D2 D1 3.70394(7) 40_556
D2 D1 3.70394(7) 56_555
D2 D1 3.70394(7) 68_565
D2 D1 3.70394(7) 84_555
D2 D1 3.70394(7) 96_655
D2 D3 3.74905(5) .
D2 D3 3.74905(5) 13_666
D3 Cs2 3.00867(7) 29_555
D3 Cs2 3.00867(7) 31_556
D3 Cs2 3.00867(7) 57_555
D3 Cs2 3.00867(7) 59_565
D3 Cs2 3.00867(7) 73_555
D3 Cs2 3.00867(7) 75_655
D3 D2 3.74905(5) .
D3 D2 3.74905(5) 2_566
D3 D2 3.74905(5) 3_656
D3 D2 3.74905(5) 4_665
